data_7224826
loop_
_publ_author_name
'mandal, sukhendu'
'sarkar, debraj'
'Rao, Purnachandra'
'Aiyappa, Harshitha Barike'
'Kurungot, Sreekumar'
'Mandal, sudip'
'Ramanujam, Kothandaraman'

_publ_section_title
;
 Multifunctional Copper Dimer: Structure, Band Gap Energy, Catalysis,
 Magnetism, Oxygen Reduction Reaction and Proton Conductivity
;
_journal_name_full 'RSC Adv.'
_journal_paper_doi 10.1039/C6RA05961A
_journal_year 2016
_chemical_formula_sum 'C17 H15 Cu N3 O10 S2'
_chemical_formula_weight 548.98
_chemical_name_common coppercompound
_chemical_name_systematic
;
 ?
;
_space_group_crystal_system triclinic
_space_group_IT_number 2
_space_group_name_Hall '-P 1'
_space_group_name_H-M_alt 'P -1'
_symmetry_space_group_name_Hall '-P 1'
_symmetry_space_group_name_H-M 'P -1'
_atom_sites_solution_hydrogens mixed
_atom_sites_solution_primary direct
_atom_sites_solution_secondary difmap
_audit_creation_method SHELXL-2014
_audit_update_record
;
2015-10-29 deposited with the CCDC.
2016-03-29 downloaded from the CCDC.
;
_cell_angle_alpha 92.071(2)
_cell_angle_beta 94.009(2)
_cell_angle_gamma 112.747(2)
_cell_formula_units_Z 2
_cell_length_a 9.1350(4)
_cell_length_b 11.0789(5)
_cell_length_c 11.9804(5)
_cell_measurement_temperature 298(2)
_cell_volume 1112.81(9)
_computing_cell_refinement 'Bruker SMART'
_computing_data_collection 'Bruker SMART'
_computing_data_reduction 'Bruker SAINT'
_computing_molecular_graphics 'Bruker SHELXTL'
_computing_publication_material 'Bruker SHELXTL'
_computing_structure_refinement 'SHELXL-2014 (Sheldrick, 2014)'
_computing_structure_solution 'SHELXS-97 (Sheldrick, 1990)'
_diffrn_ambient_temperature 298(2)
_diffrn_measured_fraction_theta_full 0.998
_diffrn_measured_fraction_theta_max 0.994
_diffrn_measurement_device_type 'CCD area detector'
_diffrn_measurement_method 'phi and omega scans'
_diffrn_radiation_type MoK\a
_diffrn_radiation_wavelength 0.71073
_diffrn_reflns_av_R_equivalents 0.0219
_diffrn_reflns_av_unetI/netI 0.0202
_diffrn_reflns_Laue_measured_fraction_full 0.998
_diffrn_reflns_Laue_measured_fraction_max 0.994
_diffrn_reflns_limit_h_max 12
_diffrn_reflns_limit_h_min -12
_diffrn_reflns_limit_k_max 14
_diffrn_reflns_limit_k_min -14
_diffrn_reflns_limit_l_max 15
_diffrn_reflns_limit_l_min -15
_diffrn_reflns_number 19927
_diffrn_reflns_point_group_measured_fraction_full 0.998
_diffrn_reflns_point_group_measured_fraction_max 0.994
_diffrn_reflns_theta_full 25.242
_diffrn_reflns_theta_max 28.378
_diffrn_reflns_theta_min 2.428
_exptl_absorpt_coefficient_mu 1.228
_exptl_absorpt_correction_T_max 0.908
_exptl_absorpt_correction_T_min 0.867
_exptl_absorpt_correction_type empirical
_exptl_absorpt_process_details SADABS
_exptl_crystal_colour blue
_exptl_crystal_density_diffrn 1.638
_exptl_crystal_description platelike
_exptl_crystal_F_000 558
_exptl_crystal_size_max 0.120
_exptl_crystal_size_mid 0.100
_exptl_crystal_size_min 0.080
_refine_diff_density_max 0.863
_refine_diff_density_min -0.733
_refine_diff_density_rms 0.084
_refine_ls_extinction_method none
_refine_ls_goodness_of_fit_ref 1.067
_refine_ls_hydrogen_treatment none
_refine_ls_matrix_type full
_refine_ls_number_parameters 309
_refine_ls_number_reflns 5544
_refine_ls_number_restraints 0
_refine_ls_restrained_S_all 1.067
_refine_ls_R_factor_all 0.0443
_refine_ls_R_factor_gt 0.0387
_refine_ls_shift/su_max 0.001
_refine_ls_shift/su_mean 0.000
_refine_ls_structure_factor_coef Fsqd
_refine_ls_weighting_details 'w=1/[\s^2^(Fo^2^)+(0.0702P)^2^+0.8606P] where P=(Fo^2^+2Fc^2^)/3'
_refine_ls_weighting_scheme calc
_refine_ls_wR_factor_gt 0.1168
_refine_ls_wR_factor_ref 0.1217
_reflns_Friedel_coverage 0.000
_reflns_number_gt 4869
_reflns_number_total 5544
_reflns_threshold_expression 'I > 2\s(I)'
_cod_data_source_file c6ra05961a2.cif
_cod_data_source_block compound1
_cod_database_code 7224826
_shelx_space_group_comment
;
The symmetry employed for this shelxl refinement is uniquely defined
by the following loop, which should always be used as a source of
symmetry information in preference to the above space-group names.
They are only intended as comments.
;
_shelx_estimated_absorpt_t_min 0.867
_shelx_estimated_absorpt_t_max 0.908
_shelxl_version_number 2014-3

loop_
_space_group_symop_operation_xyz
'x, y, z'
'-x, -y, -z'

loop_
_atom_site_label
_atom_site_type_symbol
_atom_site_fract_x
_atom_site_fract_y
_atom_site_fract_z
_atom_site_U_iso_or_equiv
_atom_site_adp_type
_atom_site_occupancy
_atom_site_site_symmetry_order
_atom_site_calc_flag
_atom_site_refinement_flags_posn
_atom_site_refinement_flags_adp
Cu1 Cu 0.31919(4) 0.29834(3) 0.36197(2) 0.03120(10) Uani 1 1 d . .
S1 S 0.39886(8) 0.86394(6) 0.16852(5) 0.03411(14) Uani 1 1 d . .
O400 O 0.6694(6) 0.5538(5) 0.0117(4) 0.147(2) Uani 1 1 d G .
S2 S 0.62584(8) 0.95404(5) 0.12817(4) 0.03304(14) Uani 1 1 d . .
O2 O 0.5868(2) 0.36553(18) 0.43720(16) 0.0401(4) Uani 1 1 d . .
H2A H 0.6354 0.4506 0.4391 0.060 Uiso 1 1 d R U
H2B H 0.6376 0.3309 0.3963 0.060 Uiso 1 1 d R U
O5 O 0.1952(3) -0.2705(2) 0.64440(19) 0.0533(5) Uani 1 1 d . .
O200 O 0.1490(3) 0.5127(2) 0.7629(2) 0.0558(5) Uani 1 1 d G .
H20A H 0.1394 0.4477 0.7188 0.084 Uiso 1 1 d G U
H20B H 0.1745 0.4990 0.8294 0.084 Uiso 1 1 d G U
O4 O 0.0189(2) -0.20192(18) 0.71341(16) 0.0429(4) Uani 1 1 d . .
O100 O 0.0592(7) 0.1839(5) 0.8618(4) 0.1431(19) Uani 1 1 d G .
C7 C 0.1270(3) -0.1932(2) 0.65292(19) 0.0305(4) Uani 1 1 d . .
C3 C 0.1813(3) -0.0756(2) 0.58044(17) 0.0263(4) Uani 1 1 d . .
C2 C 0.1548(2) 0.0368(2) 0.60879(17) 0.0247(4) Uani 1 1 d . .
H2 H 0.1061 0.0426 0.6733 0.030 Uiso 1 1 calc R U
C1 C 0.2020(2) 0.13964(19) 0.53954(16) 0.0234(4) Uani 1 1 d . .
N1 N 0.2685(2) 0.13420(18) 0.44387(15) 0.0279(4) Uani 1 1 d . .
N2 N 0.3496(2) 0.47150(19) 0.29977(16) 0.0298(4) Uani 1 1 d . .
C13 C 0.4883(3) 0.5509(2) 0.2660(2) 0.0341(5) Uani 1 1 d . .
H13 H 0.5725 0.5233 0.2697 0.041 Uiso 1 1 calc R U
C14 C 0.5135(3) 0.6720(2) 0.2256(2) 0.0328(5) Uani 1 1 d . .
H14 H 0.6119 0.7242 0.2024 0.039 Uiso 1 1 calc R U
C15 C 0.3891(3) 0.7136(2) 0.22064(17) 0.0275(4) Uani 1 1 d . .
C10 C 0.3735(3) 0.1170(2) 0.00620(17) 0.0257(4) Uani 1 1 d . .
C11 C 0.5047(3) 0.2124(2) 0.06608(19) 0.0336(5) Uani 1 1 d . .
H11 H 0.6035 0.2441 0.0373 0.040 Uiso 1 1 calc R U
C12 C 0.4847(3) 0.2596(2) 0.17049(19) 0.0348(5) Uani 1 1 d . .
H12 H 0.5728 0.3235 0.2111 0.042 Uiso 1 1 calc R U
N3 N 0.3455(2) 0.21794(19) 0.21549(15) 0.0296(4) Uani 1 1 d . .
C5 C 0.2953(3) 0.0268(2) 0.4173(2) 0.0387(6) Uani 1 1 d . .
H5 H 0.3429 0.0229 0.3520 0.046 Uiso 1 1 calc R U
C4 C 0.2545(3) -0.0790(2) 0.4839(2) 0.0369(5) Uani 1 1 d . .
H4 H 0.2762 -0.1518 0.4638 0.044 Uiso 1 1 calc R U
O1 O 0.2464(2) 0.35655(15) 0.49691(13) 0.0327(4) Uani 1 1 d . .
C6 C 0.1853(3) 0.2685(2) 0.56471(17) 0.0262(4) Uani 1 1 d . .
O3 O 0.1195(2) 0.28213(18) 0.64761(15) 0.0416(4) Uani 1 1 d . .
C17 C 0.2296(3) 0.5125(2) 0.2947(2) 0.0366(5) Uani 1 1 d . .
H17 H 0.1323 0.4581 0.3181 0.044 Uiso 1 1 calc R U
C16 C 0.2443(3) 0.6324(2) 0.2560(2) 0.0366(5) Uani 1 1 d . .
H16 H 0.1586 0.6581 0.2538 0.044 Uiso 1 1 calc R U
C8 C 0.2199(3) 0.1239(2) 0.1574(2) 0.0331(5) Uani 1 1 d . .
H8 H 0.1225 0.0934 0.1883 0.040 Uiso 1 1 calc R U
C9 C 0.2293(3) 0.0705(2) 0.05319(19) 0.0315(5) Uani 1 1 d . .
H9 H 0.1403 0.0046 0.0154 0.038 Uiso 1 1 calc R U
O300 O -0.0244(6) 0.2774(4) 1.0609(3) 0.1394(19) Uani 1 1 d G .
O500 O 0.8749(7) 0.4591(6) 0.0219(4) 0.170(2) Uani 1 1 d G .

loop_
_atom_site_aniso_label
_atom_site_aniso_U_11
_atom_site_aniso_U_22
_atom_site_aniso_U_33
_atom_site_aniso_U_23
_atom_site_aniso_U_13
_atom_site_aniso_U_12
Cu1 0.0519(2) 0.02247(15) 0.02387(15) 0.00606(10) 0.01310(12) 0.01753(13)
S1 0.0496(3) 0.0302(3) 0.0337(3) 0.0108(2) 0.0170(2) 0.0248(3)
O400 0.141(4) 0.140(4) 0.107(3) -0.007(3) 0.036(3) -0.005(3)
S2 0.0470(3) 0.0242(3) 0.0249(2) 0.00018(19) 0.0076(2) 0.0101(2)
O2 0.0401(9) 0.0355(9) 0.0451(10) -0.0036(8) 0.0032(8) 0.0160(8)
O5 0.0713(14) 0.0421(11) 0.0676(14) 0.0264(10) 0.0310(11) 0.0392(10)
O200 0.0642(14) 0.0371(11) 0.0666(14) 0.0037(10) 0.0165(12) 0.0187(10)
O4 0.0531(11) 0.0326(9) 0.0493(10) 0.0155(8) 0.0243(9) 0.0195(8)
O100 0.203(5) 0.150(4) 0.122(3) 0.087(3) 0.095(3) 0.098(4)
C7 0.0374(11) 0.0222(10) 0.0336(11) 0.0058(8) 0.0066(9) 0.0127(9)
C3 0.0298(10) 0.0225(9) 0.0268(9) 0.0039(7) 0.0031(8) 0.0102(8)
C2 0.0288(10) 0.0229(9) 0.0234(9) 0.0028(7) 0.0055(7) 0.0105(8)
C1 0.0273(9) 0.0200(9) 0.0228(9) 0.0005(7) 0.0030(7) 0.0092(7)
N1 0.0387(10) 0.0237(9) 0.0246(8) 0.0039(7) 0.0091(7) 0.0146(7)
N2 0.0385(10) 0.0248(9) 0.0277(9) 0.0057(7) 0.0061(7) 0.0133(8)
C13 0.0368(12) 0.0323(12) 0.0391(12) 0.0108(9) 0.0090(9) 0.0184(10)
C14 0.0349(11) 0.0301(11) 0.0376(11) 0.0116(9) 0.0114(9) 0.0152(9)
C15 0.0379(11) 0.0249(10) 0.0234(9) 0.0045(7) 0.0058(8) 0.0153(9)
C10 0.0354(11) 0.0223(9) 0.0217(9) 0.0044(7) 0.0048(8) 0.0132(8)
C11 0.0329(11) 0.0339(12) 0.0309(11) -0.0013(9) 0.0098(9) 0.0089(9)
C12 0.0365(12) 0.0333(12) 0.0297(11) -0.0046(9) 0.0033(9) 0.0088(10)
N3 0.0405(10) 0.0263(9) 0.0243(8) 0.0035(7) 0.0084(7) 0.0146(8)
C5 0.0619(16) 0.0323(12) 0.0333(11) 0.0079(9) 0.0220(11) 0.0272(11)
C4 0.0561(15) 0.0288(11) 0.0358(12) 0.0057(9) 0.0152(11) 0.0253(11)
O1 0.0528(10) 0.0209(7) 0.0283(7) 0.0043(6) 0.0113(7) 0.0171(7)
C6 0.0340(10) 0.0222(9) 0.0245(9) 0.0006(7) 0.0045(8) 0.0130(8)
O3 0.0655(12) 0.0333(9) 0.0359(9) 0.0061(7) 0.0228(8) 0.0268(9)
C17 0.0324(11) 0.0319(12) 0.0446(13) 0.0113(10) 0.0083(10) 0.0102(9)
C16 0.0328(12) 0.0346(12) 0.0477(13) 0.0122(10) 0.0094(10) 0.0169(10)
C8 0.0346(11) 0.0320(11) 0.0337(11) 0.0042(9) 0.0117(9) 0.0125(9)
C9 0.0302(11) 0.0299(11) 0.0321(11) 0.0003(9) 0.0031(8) 0.0093(9)
O300 0.227(5) 0.106(3) 0.0583(19) 0.0181(19) 0.024(3) 0.033(3)
O500 0.173(5) 0.156(5) 0.182(6) 0.032(4) 0.024(4) 0.063(4)

loop_
_atom_type_symbol
_atom_type_description
_atom_type_scat_dispersion_real
_atom_type_scat_dispersion_imag
_atom_type_scat_source
C C 0.0033 0.0016 'International Tables Vol C Tables 4.2.6.8 and 6.1.1.4'
H H 0.0000 0.0000 'International Tables Vol C Tables 4.2.6.8 and 6.1.1.4'
N N 0.0061 0.0033 'International Tables Vol C Tables 4.2.6.8 and 6.1.1.4'
O O 0.0106 0.0060 'International Tables Vol C Tables 4.2.6.8 and 6.1.1.4'
S S 0.1246 0.1234 'International Tables Vol C Tables 4.2.6.8 and 6.1.1.4'
Cu Cu 0.3201 1.2651 'International Tables Vol C Tables 4.2.6.8 and 6.1.1.4'

loop_
_geom_angle_atom_site_label_1
_geom_angle_atom_site_label_2
_geom_angle_atom_site_label_3
_geom_angle
_geom_angle_site_symmetry_1
_geom_angle_site_symmetry_3
O1 Cu1 N1 81.99(7) . .
O1 Cu1 N2 88.39(7) . .
N1 Cu1 N2 170.15(8) . .
O1 Cu1 N3 168.22(8) . .
N1 Cu1 N3 95.13(7) . .
N2 Cu1 N3 93.87(8) . .
O1 Cu1 O2 95.01(7) . .
N1 Cu1 O2 88.25(7) . .
N2 Cu1 O2 94.72(8) . .
N3 Cu1 O2 96.32(7) . .
C15 S1 S2 104.94(8) . .
C10 S2 S1 104.74(8) 2_665 .
O4 C7 O5 126.9(2) . .
O4 C7 C3 116.6(2) . .
O5 C7 C3 116.5(2) . .
C4 C3 C2 118.23(19) . .
C4 C3 C7 121.1(2) . .
C2 C3 C7 120.69(19) . .
C1 C2 C3 118.92(19) . .
N1 C1 C2 122.63(19) . .
N1 C1 C6 113.99(17) . .
C2 C1 C6 123.38(18) . .
C5 N1 C1 118.35(19) . .
C5 N1 Cu1 129.13(15) . .
C1 N1 Cu1 112.50(14) . .
C13 N2 C17 117.8(2) . .
C13 N2 Cu1 122.32(16) . .
C17 N2 Cu1 119.85(16) . .
N2 C13 C14 123.4(2) . .
C15 C14 C13 118.4(2) . .
C14 C15 C16 118.8(2) . .
C14 C15 S1 124.48(17) . .
C16 C15 S1 116.73(17) . .
C11 C10 C9 119.1(2) . .
C11 C10 S2 124.97(17) . 2_665
C9 C10 S2 115.94(17) . 2_665
C10 C11 C12 118.2(2) . .
N3 C12 C11 123.3(2) . .
C12 N3 C8 117.92(19) . .
C12 N3 Cu1 121.77(16) . .
C8 N3 Cu1 120.24(16) . .
N1 C5 C4 122.3(2) . .
C3 C4 C5 119.5(2) . .
C6 O1 Cu1 115.55(13) . .
O3 C6 O1 125.2(2) . .
O3 C6 C1 119.49(19) . .
O1 C6 C1 115.26(18) . .
N2 C17 C16 122.7(2) . .
C17 C16 C15 118.8(2) . .
N3 C8 C9 122.6(2) . .
C8 C9 C10 118.9(2) . .

loop_
_geom_bond_atom_site_label_1
_geom_bond_atom_site_label_2
_geom_bond_distance
_geom_bond_site_symmetry_2
Cu1 O1 1.9693(16) .
Cu1 N1 2.0063(18) .
Cu1 N2 2.0083(19) .
Cu1 N3 2.0106(19) .
Cu1 O2 2.3621(18) .
S1 C15 1.772(2) .
S1 S2 2.0258(9) .
S2 C10 1.768(2) 2_665
O5 C7 1.244(3) .
O4 C7 1.242(3) .
C7 C3 1.529(3) .
C3 C4 1.382(3) .
C3 C2 1.393(3) .
C2 C1 1.382(3) .
C1 N1 1.344(3) .
C1 C6 1.515(3) .
N1 C5 1.336(3) .
N2 C13 1.333(3) .
N2 C17 1.338(3) .
C13 C14 1.382(3) .
C14 C15 1.380(3) .
C15 C16 1.387(3) .
C10 C11 1.383(3) .
C10 C9 1.385(3) .
C10 S2 1.768(2) 2_665
C11 C12 1.389(3) .
C12 N3 1.334(3) .
N3 C8 1.341(3) .
C5 C4 1.386(3) .
O1 C6 1.274(3) .
C6 O3 1.231(3) .
C17 C16 1.383(3) .
C8 C9 1.384(3) .
